data_1574865
loop_
_publ_author_name
'Chang, Yun-Pu'
'Blanco-Herrero, Kevin'
'Alturaifi, Turki M.'
'Fettinger, James C.'
'Liu, Peng'
'Franz, Annaliese K.'

_publ_section_title
;
 Multifunctional chiral silanol ligands for enantioselective catalysis.
;
_journal_issue 30
_journal_name_full 'Chemical science'
_journal_page_first 13678
_journal_page_last 13683
_journal_paper_doi 10.1039/d5sc02528a
_journal_volume 16
_journal_year 2025
_chemical_absolute_configuration ad
_chemical_formula_moiety 'C18 H21 F N2 O'
_chemical_formula_sum 'C18 H21 F N2 O'
_chemical_formula_weight 300.37
_space_group_crystal_system orthorhombic
_space_group_IT_number 19
_space_group_name_Hall 'P 2ac 2ab'
_space_group_name_H-M_alt 'P 21 21 21'
_atom_sites_solution_hydrogens difmap
_atom_sites_solution_primary dual
_audit_creation_method SHELXL-2018/3
_audit_update_record
;
2023-08-21 deposited with the CCDC.	2025-06-10 downloaded from the CCDC.
;
_cell_angle_alpha 90
_cell_angle_beta 90
_cell_angle_gamma 90
_cell_formula_units_Z 4
_cell_length_a 5.2703(3)
_cell_length_b 13.9801(9)
_cell_length_c 21.4626(14)
_cell_measurement_reflns_used 9910
_cell_measurement_temperature 190(2)
_cell_measurement_theta_max 74.47
_cell_measurement_theta_min 3.77
_cell_volume 1581.35(17)
_computing_cell_refinement 'SAINT (8.38a) (Bruker, 2017)'
_computing_data_collection 'Apex3 (2019.11-0) (Bruker, 2019)'
_computing_data_reduction 'SAINT (8.38a) (Bruker, 2017)'
_computing_molecular_graphics 'Bruker SHELXTL'
_computing_publication_material 'Bruker SHELXTL'
_computing_structure_refinement 'SHELXL-2018/3 (Sheldrick, 2018)'
_computing_structure_solution 'SHELXT (Sheldrick, 2015) Acta Cryst., A71, 3-8'
_diffrn_ambient_temperature 190(2)
_diffrn_measured_fraction_theta_full 0.999
_diffrn_measured_fraction_theta_max 0.993
_diffrn_measurement_device_type 'Bruker Photon2 CMOS'
_diffrn_measurement_method '\f and \w scans'
_diffrn_radiation_type CuK\a
_diffrn_radiation_wavelength 1.54178
_diffrn_reflns_av_R_equivalents 0.0582
_diffrn_reflns_av_unetI/netI 0.0572
_diffrn_reflns_Laue_measured_fraction_full 0.999
_diffrn_reflns_Laue_measured_fraction_max 0.993
_diffrn_reflns_limit_h_max 5
_diffrn_reflns_limit_h_min -6
_diffrn_reflns_limit_k_max 16
_diffrn_reflns_limit_k_min -17
_diffrn_reflns_limit_l_max 24
_diffrn_reflns_limit_l_min -26
_diffrn_reflns_number 7941
_diffrn_reflns_point_group_measured_fraction_full 0.998
_diffrn_reflns_point_group_measured_fraction_max 0.989
_diffrn_reflns_theta_full 67.679
_diffrn_reflns_theta_max 74.626
_diffrn_reflns_theta_min 3.773
_exptl_absorpt_coefficient_mu 0.703
_exptl_absorpt_correction_T_max 0.8176
_exptl_absorpt_correction_T_min 0.5381
_exptl_absorpt_correction_type multi-scan
_exptl_absorpt_process_details 'SADABS 2016/2 (Sheldrick, 2016)'
_exptl_crystal_colour Colorless
_exptl_crystal_density_diffrn 1.262
_exptl_crystal_description Rod
_exptl_crystal_F_000 640
_exptl_crystal_size_max 0.519
_exptl_crystal_size_mid 0.177
_exptl_crystal_size_min 0.050
_refine_diff_density_max 0.227
_refine_diff_density_min -0.168
_refine_diff_density_rms 0.043
_refine_ls_abs_structure_details
; 
 Flack x determined using 1241 quotients [(I+)-(I-)]/[(I+)+(I-)] 
 (Parsons, Flack and Wagner, Acta Cryst. B69 (2013) 249-259). 
;
_refine_ls_abs_structure_Flack -0.03(13)
_refine_ls_extinction_method none
_refine_ls_goodness_of_fit_ref 1.050
_refine_ls_hydrogen_treatment refall
_refine_ls_matrix_type full
_refine_ls_number_parameters 283
_refine_ls_number_reflns 3222
_refine_ls_number_restraints 0
_refine_ls_restrained_S_all 1.050
_refine_ls_R_factor_all 0.0455
_refine_ls_R_factor_gt 0.0443
_refine_ls_shift/su_max 0.000
_refine_ls_shift/su_mean 0.000
_refine_ls_structure_factor_coef Fsqd
_refine_ls_weighting_details 'w=1/[\s^2^(Fo^2^)+(0.0748P)^2^+0.1092P] where P=(Fo^2^+2Fc^2^)/3'
_refine_ls_weighting_scheme calc
_refine_ls_wR_factor_gt 0.1179
_refine_ls_wR_factor_ref 0.1200
_reflns_Friedel_coverage 0.694
_reflns_Friedel_fraction_full 0.997
_reflns_Friedel_fraction_max 0.984
_reflns_number_gt 3093
_reflns_number_total 3222
_reflns_threshold_expression 'I > 2\s(I)'
_cod_data_source_file d5sc02528a2.cif
_cod_data_source_block JF3275KFMI
_cod_depositor_comments
;
The following automatic conversions were performed:

data item '_exptl_absorpt_correction_type' value 'Multi-scan' was
changed to 'multi-scan' in accordance with the
/home/data/users/saulius/crontab/automatic-downloads/rss-feeds/RSC/lib/dictionaries/cif_core.dic
dictionary named 'cif_core.dic' version 2.4.2 last updated on
2011-04-26.

Automatic conversion script
Id: cif_fix_values 8170 2020-07-09 18:12:32Z antanas 

 Adding full bibliography for 1574864--1574869.cif.
;
_cod_database_code 1574865
_shelx_shelxl_version_number 2018/3
_shelx_space_group_comment
; 
The symmetry employed for this shelxl refinement is uniquely defined 
by the following loop, which should always be used as a source of 
symmetry information in preference to the above space-group names. 
They are only intended as comments. 
;
_shelx_estimated_absorpt_t_min 0.712
_shelx_estimated_absorpt_t_max 0.966

loop_
_space_group_symop_operation_xyz
'x, y, z'
'-x+1/2, -y, z+1/2'
'-x, y+1/2, -z+1/2'
'x+1/2, -y+1/2, -z'

loop_
_atom_site_label
_atom_site_type_symbol
_atom_site_fract_x
_atom_site_fract_y
_atom_site_fract_z
_atom_site_U_iso_or_equiv
_atom_site_adp_type
_atom_site_occupancy
_atom_site_site_symmetry_order
_atom_site_calc_flag
_atom_site_refinement_flags_posn
_atom_site_refinement_flags_adp
_atom_site_refinement_flags_occupancy
_atom_site_disorder_assembly
_atom_site_disorder_group
C1 C 0.4841(4) 0.39517(15) 0.78365(9) 0.0400(4) Uani 1 1 d . . . . .
H1 H 0.350(5) 0.4293(15) 0.8019(10) 0.028(5) Uiso 1 1 d . . . . .
N1 N 0.5174(3) 0.43553(13) 0.72108(8) 0.0406(4) Uani 1 1 d . . . . .
H1A H 0.664(5) 0.4423(16) 0.7068(12) 0.035(6) Uiso 1 1 d . . . . .
C2 C 0.3209(4) 0.46668(14) 0.68747(9) 0.0394(4) Uani 1 1 d . . . . .
O2 O 0.1005(3) 0.46553(13) 0.70669(7) 0.0488(4) Uani 1 1 d . . . . .
C3 C 0.3807(4) 0.50484(14) 0.62352(9) 0.0403(4) Uani 1 1 d . . . . .
C4 C 0.2151(5) 0.57128(16) 0.59813(11) 0.0475(5) Uani 1 1 d . . . . .
H4 H 0.072(7) 0.589(2) 0.6208(14) 0.062(8) Uiso 1 1 d . . . . .
C5 C 0.2674(5) 0.60768(19) 0.53982(12) 0.0571(6) Uani 1 1 d . . . . .
F5 F 0.1066(4) 0.67404(14) 0.51570(9) 0.0869(6) Uani 1 1 d . . . . .
C6 C 0.4733(5) 0.5800(2) 0.50560(11) 0.0621(7) Uani 1 1 d . . . . .
H6 H 0.491(7) 0.608(2) 0.4668(16) 0.072(9) Uiso 1 1 d . . . . .
C7 C 0.6338(5) 0.5130(2) 0.53060(12) 0.0615(6) Uani 1 1 d . . . . .
H7 H 0.773(8) 0.492(3) 0.5076(17) 0.078(9) Uiso 1 1 d . . . . .
C8 C 0.5911(4) 0.47516(18) 0.58963(10) 0.0485(5) Uani 1 1 d . . . . .
H8 H 0.714(6) 0.429(2) 0.6057(15) 0.063(8) Uiso 1 1 d . . . . .
C9 C 0.7280(4) 0.41156(17) 0.82119(10) 0.0454(5) Uani 1 1 d . . . . .
H9A H 0.705(5) 0.3831(18) 0.8644(12) 0.047(7) Uiso 1 1 d . . . . .
H9B H 0.872(5) 0.3759(19) 0.8019(12) 0.044(6) Uiso 1 1 d . . . . .
N9 N 0.8121(4) 0.50922(16) 0.82569(10) 0.0532(5) Uani 1 1 d . . . . .
H9 H 0.942(6) 0.526(2) 0.8014(13) 0.050(7) Uiso 1 1 d . . . . .
C10 C 0.7031(4) 0.57751(17) 0.86363(9) 0.0430(4) Uani 1 1 d . . . . .
C11 C 0.8152(4) 0.66829(18) 0.86639(11) 0.0492(5) Uani 1 1 d . . . . .
H11 H 0.967(6) 0.6791(18) 0.8437(13) 0.049(7) Uiso 1 1 d . . . . .
C12 C 0.7141(5) 0.73896(18) 0.90400(12) 0.0576(6) Uani 1 1 d . . . . .
H12 H 0.808(7) 0.802(2) 0.9039(15) 0.064(8) Uiso 1 1 d . . . . .
C13 C 0.5009(6) 0.72159(19) 0.94003(12) 0.0583(6) Uani 1 1 d . . . . .
H13 H 0.424(6) 0.773(2) 0.9670(14) 0.059(8) Uiso 1 1 d . . . . .
C14 C 0.3910(5) 0.63197(19) 0.93818(11) 0.0518(5) Uani 1 1 d . . . . .
H14 H 0.246(6) 0.622(2) 0.9622(13) 0.051(7) Uiso 1 1 d . . . . .
C15 C 0.4895(4) 0.56010(17) 0.90039(10) 0.0460(5) Uani 1 1 d . . . . .
H15 H 0.397(5) 0.4991(19) 0.8998(12) 0.045(6) Uiso 1 1 d . . . . .
C16 C 0.4086(4) 0.28877(16) 0.78038(10) 0.0451(5) Uani 1 1 d . . . . .
H16 H 0.257(5) 0.2833(17) 0.7548(11) 0.034(5) Uiso 1 1 d . . . . .
C17 C 0.3233(6) 0.2514(2) 0.84404(13) 0.0597(6) Uani 1 1 d . . . . .
H17A H 0.249(7) 0.187(2) 0.8386(15) 0.070(9) Uiso 1 1 d . . . . .
H17B H 0.185(7) 0.292(2) 0.8629(15) 0.063(8) Uiso 1 1 d . . . . .
H17C H 0.475(7) 0.245(2) 0.8732(16) 0.069(9) Uiso 1 1 d . . . . .
C18 C 0.6164(5) 0.22531(18) 0.75267(13) 0.0540(5) Uani 1 1 d . . . . .
H18A H 0.766(6) 0.2212(19) 0.7781(13) 0.048(6) Uiso 1 1 d . . . . .
H18B H 0.668(7) 0.253(2) 0.7132(15) 0.064(8) Uiso 1 1 d . . . . .
H18C H 0.546(6) 0.161(2) 0.7476(16) 0.067(8) Uiso 1 1 d . . . . .

loop_
_atom_site_aniso_label
_atom_site_aniso_U_11
_atom_site_aniso_U_22
_atom_site_aniso_U_33
_atom_site_aniso_U_23
_atom_site_aniso_U_13
_atom_site_aniso_U_12
C1 0.0348(9) 0.0511(10) 0.0341(9) 0.0019(7) 0.0020(8) 0.0047(8)
N1 0.0333(8) 0.0526(9) 0.0360(8) 0.0030(6) 0.0039(6) 0.0019(7)
C2 0.0366(9) 0.0445(9) 0.0372(9) -0.0007(7) 0.0026(7) 0.0016(8)
O2 0.0355(7) 0.0687(9) 0.0422(8) 0.0068(6) 0.0027(6) 0.0041(7)
C3 0.0392(9) 0.0463(9) 0.0354(9) -0.0016(7) -0.0013(7) -0.0037(8)
C4 0.0463(11) 0.0513(10) 0.0448(11) 0.0025(9) -0.0009(9) 0.0006(9)
C5 0.0603(13) 0.0594(12) 0.0516(13) 0.0140(10) -0.0116(11) -0.0072(12)
F5 0.0912(13) 0.0887(12) 0.0808(12) 0.0405(10) -0.0114(11) 0.0127(11)
C6 0.0616(14) 0.0865(17) 0.0383(11) 0.0129(11) -0.0036(10) -0.0204(14)
C7 0.0538(13) 0.0899(17) 0.0409(11) -0.0044(12) 0.0097(10) -0.0074(13)
C8 0.0436(10) 0.0627(12) 0.0392(10) -0.0025(9) 0.0033(8) 0.0016(10)
C9 0.0391(10) 0.0592(12) 0.0379(10) -0.0033(9) -0.0013(8) 0.0035(9)
N9 0.0453(10) 0.0673(12) 0.0470(10) -0.0112(8) 0.0112(8) -0.0122(9)
C10 0.0365(9) 0.0594(11) 0.0330(9) 0.0027(8) -0.0046(7) 0.0010(9)
C11 0.0426(11) 0.0611(12) 0.0439(11) 0.0074(9) -0.0028(9) -0.0033(10)
C12 0.0592(14) 0.0541(12) 0.0595(14) 0.0040(10) -0.0051(12) -0.0027(11)
C13 0.0613(14) 0.0590(13) 0.0546(13) -0.0051(10) -0.0003(12) 0.0081(12)
C14 0.0477(12) 0.0669(13) 0.0408(11) 0.0005(9) 0.0032(9) 0.0050(11)
C15 0.0446(10) 0.0581(11) 0.0352(10) 0.0011(8) -0.0007(8) -0.0011(10)
C16 0.0373(10) 0.0544(11) 0.0434(10) 0.0045(8) -0.0028(9) -0.0007(9)
C17 0.0519(14) 0.0687(16) 0.0584(14) 0.0208(11) 0.0038(11) 0.0019(12)
C18 0.0538(13) 0.0526(12) 0.0557(13) -0.0038(10) -0.0037(11) 0.0067(11)

loop_
_atom_type_symbol
_atom_type_description
_atom_type_scat_dispersion_real
_atom_type_scat_dispersion_imag
_atom_type_scat_source
C C 0.0181 0.0091 'International Tables Vol C Tables 4.2.6.8 and 6.1.1.4'
H H 0.0000 0.0000 'International Tables Vol C Tables 4.2.6.8 and 6.1.1.4'
N N 0.0311 0.0180 'International Tables Vol C Tables 4.2.6.8 and 6.1.1.4'
O O 0.0492 0.0322 'International Tables Vol C Tables 4.2.6.8 and 6.1.1.4'
F F 0.0727 0.0534 'International Tables Vol C Tables 4.2.6.8 and 6.1.1.4'

loop_
_geom_angle_atom_site_label_1
_geom_angle_atom_site_label_2
_geom_angle_atom_site_label_3
_geom_angle
_geom_angle_site_symmetry_1
_geom_angle_site_symmetry_3
_geom_angle_publ_flag
N1 C1 C9 108.85(16) . . ?
N1 C1 C16 111.12(16) . . ?
C9 C1 C16 112.60(17) . . ?
N1 C1 H1 106.1(13) . . ?
C9 C1 H1 109.6(13) . . ?
C16 C1 H1 108.4(14) . . ?
C2 N1 C1 121.81(16) . . ?
C2 N1 H1A 118.8(17) . . ?
C1 N1 H1A 119.3(17) . . ?
O2 C2 N1 123.09(19) . . ?
O2 C2 C3 120.45(19) . . ?
N1 C2 C3 116.46(17) . . ?
C4 C3 C8 119.8(2) . . ?
C4 C3 C2 117.64(19) . . ?
C8 C3 C2 122.58(19) . . ?
C5 C4 C3 118.6(2) . . ?
C5 C4 H4 122.3(19) . . ?
C3 C4 H4 119.1(19) . . ?
F5 C5 C6 118.9(2) . . ?
F5 C5 C4 118.2(3) . . ?
C6 C5 C4 122.8(2) . . ?
C5 C6 C7 118.2(2) . . ?
C5 C6 H6 116(2) . . ?
C7 C6 H6 126(2) . . ?
C6 C7 C8 121.1(3) . . ?
C6 C7 H7 120(2) . . ?
C8 C7 H7 119(2) . . ?
C3 C8 C7 119.5(2) . . ?
C3 C8 H8 122.8(19) . . ?
C7 C8 H8 117.7(19) . . ?
N9 C9 C1 115.81(19) . . ?
N9 C9 H9A 110.3(15) . . ?
C1 C9 H9A 108.7(16) . . ?
N9 C9 H9B 105.5(16) . . ?
C1 C9 H9B 110.2(15) . . ?
H9A C9 H9B 106(2) . . ?
C10 N9 C9 124.58(19) . . ?
C10 N9 H9 118.8(18) . . ?
C9 N9 H9 116.6(18) . . ?
N9 C10 C15 123.3(2) . . ?
N9 C10 C11 118.4(2) . . ?
C15 C10 C11 118.3(2) . . ?
C12 C11 C10 120.6(2) . . ?
C12 C11 H11 120.7(16) . . ?
C10 C11 H11 118.6(16) . . ?
C11 C12 C13 120.9(2) . . ?
C11 C12 H12 115.8(19) . . ?
C13 C12 H12 123.3(19) . . ?
C14 C13 C12 118.9(2) . . ?
C14 C13 H13 119.7(18) . . ?
C12 C13 H13 121.4(18) . . ?
C13 C14 C15 121.0(2) . . ?
C13 C14 H14 117.4(17) . . ?
C15 C14 H14 121.6(17) . . ?
C14 C15 C10 120.3(2) . . ?
C14 C15 H15 116.7(15) . . ?
C10 C15 H15 123.0(15) . . ?
C18 C16 C17 111.0(2) . . ?
C18 C16 C1 113.11(18) . . ?
C17 C16 C1 111.4(2) . . ?
C18 C16 H16 108.8(14) . . ?
C17 C16 H16 103.7(14) . . ?
C1 C16 H16 108.3(14) . . ?
C16 C17 H17A 109(2) . . ?
C16 C17 H17B 112.2(18) . . ?
H17A C17 H17B 106(3) . . ?
C16 C17 H17C 110(2) . . ?
H17A C17 H17C 108(3) . . ?
H17B C17 H17C 112(3) . . ?
C16 C18 H18A 113.7(17) . . ?
C16 C18 H18B 108.0(19) . . ?
H18A C18 H18B 107(3) . . ?
C16 C18 H18C 108(2) . . ?
H18A C18 H18C 109(3) . . ?
H18B C18 H18C 112(3) . . ?

loop_
_geom_bond_atom_site_label_1
_geom_bond_atom_site_label_2
_geom_bond_distance
_geom_bond_site_symmetry_2
_geom_bond_publ_flag
C1 N1 1.467(2) . ?
C1 C9 1.534(3) . ?
C1 C16 1.541(3) . ?
C1 H1 0.94(2) . ?
N1 C2 1.335(3) . ?
N1 H1A 0.84(3) . ?
C2 O2 1.233(3) . ?
C2 C3 1.506(3) . ?
C3 C4 1.386(3) . ?
C3 C8 1.390(3) . ?
C4 C5 1.379(3) . ?
C4 H4 0.93(3) . ?
C5 F5 1.359(3) . ?
C5 C6 1.366(4) . ?
C6 C7 1.371(4) . ?
C6 H6 0.93(3) . ?
C7 C8 1.391(3) . ?
C7 H7 0.93(4) . ?
C8 H8 0.98(3) . ?
C9 N9 1.439(3) . ?
C9 H9A 1.02(3) . ?
C9 H9B 1.00(3) . ?
N9 C10 1.380(3) . ?
N9 H9 0.89(3) . ?
C10 C15 1.396(3) . ?
C10 C11 1.401(4) . ?
C11 C12 1.383(4) . ?
C11 H11 0.95(3) . ?
C12 C13 1.385(4) . ?
C12 H12 1.01(3) . ?
C13 C14 1.381(4) . ?
C13 H13 1.01(3) . ?
C14 C15 1.392(3) . ?
C14 H14 0.93(3) . ?
C15 H15 0.98(3) . ?
C16 C18 1.530(3) . ?
C16 C17 1.531(3) . ?
C16 H16 0.97(2) . ?
C17 H17A 0.99(3) . ?
C17 H17B 1.01(3) . ?
C17 H17C 1.02(4) . ?
C18 H18A 0.96(3) . ?
C18 H18B 0.97(3) . ?
C18 H18C 0.98(3) . ?

loop_
_geom_hbond_atom_site_label_D
_geom_hbond_atom_site_label_H
_geom_hbond_atom_site_label_A
_geom_hbond_distance_DH
_geom_hbond_distance_HA
_geom_hbond_distance_DA
_geom_hbond_angle_DHA
_geom_hbond_site_symmetry_A
_geom_hbond_publ_flag
N9 H9 O2 0.89(3) 2.35(3) 3.034(3) 133(2) 1_655 yes
N1 H1A O2 0.84(3) 2.32(3) 3.117(2) 158(2) 1_655 yes
N1 H1A O2 0.84(3) 2.32(3) 3.117(2) 158(2) 1_655 yes
N1 H1A O2 0.84(3) 2.32(3) 3.117(2) 158(2) 1_655 yes
N1 H1A O2 0.84(3) 2.32(3) 3.117(2) 158(2) 1_655 yes
N9 H9 O2 0.89(3) 2.35(3) 3.034(3) 133(2) 1_655 yes

loop_
_geom_torsion_atom_site_label_1
_geom_torsion_atom_site_label_2
_geom_torsion_atom_site_label_3
_geom_torsion_atom_site_label_4
_geom_torsion
_geom_torsion_site_symmetry_1
_geom_torsion_site_symmetry_2
_geom_torsion_site_symmetry_3
_geom_torsion_site_symmetry_4
_geom_torsion_publ_flag
C9 C1 N1 C2 -152.69(19) . . . . ?
C16 C1 N1 C2 82.8(2) . . . . ?
C1 N1 C2 O2 1.4(3) . . . . ?
C1 N1 C2 C3 -178.94(17) . . . . ?
O2 C2 C3 C4 25.7(3) . . . . ?
N1 C2 C3 C4 -154.0(2) . . . . ?
O2 C2 C3 C8 -153.5(2) . . . . ?
N1 C2 C3 C8 26.8(3) . . . . ?
C8 C3 C4 C5 -1.2(3) . . . . ?
C2 C3 C4 C5 179.5(2) . . . . ?
C3 C4 C5 F5 -178.9(2) . . . . ?
C3 C4 C5 C6 1.0(4) . . . . ?
F5 C5 C6 C7 180.0(3) . . . . ?
C4 C5 C6 C7 0.1(4) . . . . ?
C5 C6 C7 C8 -1.0(4) . . . . ?
C4 C3 C8 C7 0.4(3) . . . . ?
C2 C3 C8 C7 179.6(2) . . . . ?
C6 C7 C8 C3 0.8(4) . . . . ?
N1 C1 C9 N9 55.6(2) . . . . ?
C16 C1 C9 N9 179.31(17) . . . . ?
C1 C9 N9 C10 75.7(3) . . . . ?
C9 N9 C10 C15 -2.8(3) . . . . ?
C9 N9 C10 C11 175.9(2) . . . . ?
N9 C10 C11 C12 -179.6(2) . . . . ?
C15 C10 C11 C12 -0.9(3) . . . . ?
C10 C11 C12 C13 0.4(4) . . . . ?
C11 C12 C13 C14 0.4(4) . . . . ?
C12 C13 C14 C15 -0.7(4) . . . . ?
C13 C14 C15 C10 0.2(3) . . . . ?
N9 C10 C15 C14 179.2(2) . . . . ?
C11 C10 C15 C14 0.6(3) . . . . ?
N1 C1 C16 C18 65.2(2) . . . . ?
C9 C1 C16 C18 -57.2(2) . . . . ?
N1 C1 C16 C17 -168.88(19) . . . . ?
C9 C1 C16 C17 68.7(2) . . . . ?
